data_4107312
loop_
_publ_author_name
'Angel Ugrinov'
'Ayusman Sen'
'Arthur C. Reber'
'Meichun Qian'
'Shiv N. Khanna'

_publ_contact_author
;
Ayusman Sen
Department of Chemistry
104 Chemistry Building
The Pennsylvania State University
University Park, PA 16802
USA
;
_publ_contact_author_email asen@nd.edu
_publ_contact_author_fax 'Intl. Code + (814)863-5319'
_publ_contact_author_phone 'Intl. Code + (814)863-2460'
_publ_section_title
;
 [Te2As2]2-: A Planar Motif with "Conflicting" Aromaticity
;
_journal_name_full 'Journal of the American Chemical Society'
_journal_page_first 782
_journal_page_last 783
_journal_paper_doi 10.1021/ja075513l
_journal_volume 130
_journal_year 2008
_chemical_formula_sum 'C24 H48 As2 K2 O12 Te2'
_chemical_formula_weight 1011.86
_chemical_name_systematic
;
 ?
;
_space_group_IT_number 14
_symmetry_cell_setting monoclinic
_symmetry_space_group_name_Hall '-P 2yn'
_symmetry_space_group_name_H-M 'P 1 21/n 1'
_atom_sites_solution_hydrogens geom
_atom_sites_solution_primary direct
_atom_sites_solution_secondary difmap
_audit_creation_method SHELXL-97
_cell_angle_alpha 90.00
_cell_angle_beta 98.394(6)
_cell_angle_gamma 90.00
_cell_formula_units_Z 2
_cell_length_a 10.307(4)
_cell_length_b 9.951(4)
_cell_length_c 18.585(7)
_cell_measurement_temperature 100(2)
_cell_measurement_theta_max 25
_cell_measurement_theta_min 2
_cell_volume 1885.8(13)
_computing_cell_refinement 'Bruker SMART'
_computing_data_collection 'Bruker SMART'
_computing_data_reduction 'Bruker SHELXTL-V6.14'
_computing_molecular_graphics 'Bruker SHELXTL-V6.14'
_computing_publication_material 'Bruker SHELXTL-V6.14'
_computing_structure_refinement 'Bruker SHELXTL-V6.14'
_computing_structure_solution 'Bruker SHELXTL-V6.14'
_diffrn_ambient_temperature 100(2)
_diffrn_measured_fraction_theta_full 0.994
_diffrn_measured_fraction_theta_max 0.994
_diffrn_measurement_device_type 'CCD area detector'
_diffrn_measurement_method 'phi and omega scans'
_diffrn_radiation_monochromator graphite
_diffrn_radiation_source 'fine-focus sealed tube'
_diffrn_radiation_type MoK\a
_diffrn_radiation_wavelength 0.71073
_diffrn_reflns_av_R_equivalents 0.0259
_diffrn_reflns_av_sigmaI/netI 0.0273
_diffrn_reflns_limit_h_max 12
_diffrn_reflns_limit_h_min -11
_diffrn_reflns_limit_k_max 9
_diffrn_reflns_limit_k_min -11
_diffrn_reflns_limit_l_max 18
_diffrn_reflns_limit_l_min -21
_diffrn_reflns_number 9608
_diffrn_reflns_theta_full 25.00
_diffrn_reflns_theta_max 25.00
_diffrn_reflns_theta_min 2.14
_exptl_absorpt_coefficient_mu 3.559
_exptl_absorpt_correction_T_max 1.0000
_exptl_absorpt_correction_T_min 0.8620
_exptl_absorpt_correction_type empirical
_exptl_absorpt_process_details SADABS
_exptl_crystal_colour red
_exptl_crystal_density_diffrn 1.782
_exptl_crystal_description rod
_exptl_crystal_F_000 992
_exptl_crystal_size_max 0.16
_exptl_crystal_size_mid 0.12
_exptl_crystal_size_min 0.09
_refine_diff_density_max 4.929
_refine_diff_density_min -3.135
_refine_diff_density_rms 0.239
_refine_ls_extinction_method none
_refine_ls_goodness_of_fit_ref 1.116
_refine_ls_hydrogen_treatment mixed
_refine_ls_matrix_type full
_refine_ls_number_parameters 190
_refine_ls_number_reflns 3298
_refine_ls_number_restraints 0
_refine_ls_restrained_S_all 1.116
_refine_ls_R_factor_all 0.0637
_refine_ls_R_factor_gt 0.0599
_refine_ls_shift/su_max 0.000
_refine_ls_shift/su_mean 0.000
_refine_ls_structure_factor_coef Fsqd
_refine_ls_weighting_details 'calc w=1/[\s^2^(Fo^2^)+(0.1166P)^2^+20.5638P] where P=(Fo^2^+2Fc^2^)/3'
_refine_ls_weighting_scheme calc
_refine_ls_wR_factor_gt 0.1972
_refine_ls_wR_factor_ref 0.2025
_reflns_number_gt 3006
_reflns_number_total 3298
_reflns_threshold_expression >2sigma(I)
_cod_data_source_file ja075513l-file004.cif
_cod_data_source_block (K-18-crown-6)2[Te2As2]
_cod_database_code 4107312

loop_
_symmetry_equiv_pos_as_xyz
'x, y, z'
'-x+1/2, y+1/2, -z+1/2'
'-x, -y, -z'
'x-1/2, -y-1/2, z-1/2'

loop_
_atom_site_label
_atom_site_type_symbol
_atom_site_fract_x
_atom_site_fract_y
_atom_site_fract_z
_atom_site_U_iso_or_equiv
_atom_site_adp_type
_atom_site_occupancy
_atom_site_symmetry_multiplicity
_atom_site_calc_flag
_atom_site_refinement_flags
Te1 Te 0.62689(5) 0.11459(5) 0.08488(3) 0.0295(3) Uani 1 1 d .
As1 As 0.38460(9) 0.11338(9) -0.00642(6) 0.0348(3) Uani 1 1 d .
K1 K 0.34335(15) -0.16513(16) 0.11175(8) 0.0214(4) Uani 1 1 d .
O15 O 0.1875(5) -0.4050(5) 0.0446(3) 0.0225(11) Uani 1 1 d .
O14 O 0.0669(5) -0.1575(6) 0.0696(3) 0.0243(11) Uani 1 1 d .
O13 O 0.1665(5) 0.0070(6) 0.1881(3) 0.0269(12) Uani 1 1 d .
O12 O 0.4302(5) -0.0223(5) 0.2415(3) 0.0233(11) Uani 1 1 d .
O16 O 0.4533(5) -0.4325(5) 0.1050(3) 0.0261(12) Uani 1 1 d .
O11 O 0.5481(5) -0.2686(6) 0.2237(3) 0.0262(12) Uani 1 1 d .
C112 C 0.6223(8) -0.1576(9) 0.2548(5) 0.0311(18) Uani 1 1 d .
H11A H 0.6563 -0.1069 0.2170 0.037 Uiso 1 1 calc R
H11B H 0.6959 -0.1890 0.2892 0.037 Uiso 1 1 calc R
C111 C 0.5358(8) -0.0698(9) 0.2927(4) 0.0297(18) Uani 1 1 d .
H11C H 0.5021 -0.1205 0.3305 0.036 Uiso 1 1 calc R
H11D H 0.5858 0.0056 0.3152 0.036 Uiso 1 1 calc R
C110 C -0.0019(7) -0.2701(8) 0.0362(4) 0.0228(16) Uani 1 1 d .
H11E H -0.0792 -0.2403 0.0040 0.027 Uiso 1 1 calc R
H11F H -0.0297 -0.3282 0.0729 0.027 Uiso 1 1 calc R
C109 C 0.6283(8) -0.3658(9) 0.1947(5) 0.0306(18) Uani 1 1 d .
H10A H 0.6960 -0.3977 0.2326 0.037 Uiso 1 1 calc R
H10B H 0.6703 -0.3256 0.1566 0.037 Uiso 1 1 calc R
C108 C 0.2457(10) 0.1186(8) 0.2134(5) 0.036(2) Uani 1 1 d .
H10C H 0.1927 0.1868 0.2325 0.043 Uiso 1 1 calc R
H10D H 0.2845 0.1575 0.1737 0.043 Uiso 1 1 calc R
C107 C 0.0871(7) -0.3443(8) -0.0058(4) 0.0232(15) Uani 1 1 d .
H10E H 0.0386 -0.4128 -0.0357 0.028 Uiso 1 1 calc R
H10F H 0.1255 -0.2831 -0.0375 0.028 Uiso 1 1 calc R
C106 C 0.2803(7) -0.4775(8) 0.0103(4) 0.0261(16) Uani 1 1 d .
H10G H 0.3232 -0.4175 -0.0200 0.031 Uiso 1 1 calc R
H10H H 0.2363 -0.5475 -0.0205 0.031 Uiso 1 1 calc R
C105 C 0.3516(8) 0.0710(9) 0.2722(5) 0.0318(18) Uani 1 1 d .
H10I H 0.4044 0.1465 0.2923 0.038 Uiso 1 1 calc R
H10J H 0.3129 0.0291 0.3111 0.038 Uiso 1 1 calc R
C104 C -0.0162(8) -0.0753(9) 0.1075(5) 0.0295(18) Uani 1 1 d .
H10K H -0.0427 -0.1249 0.1479 0.035 Uiso 1 1 calc R
H10L H -0.0944 -0.0495 0.0748 0.035 Uiso 1 1 calc R
C103 C 0.3792(8) -0.5383(8) 0.0677(5) 0.0277(17) Uani 1 1 d .
H10M H 0.3356 -0.5898 0.1014 0.033 Uiso 1 1 calc R
H10N H 0.4366 -0.5982 0.0457 0.033 Uiso 1 1 calc R
C102 C 0.0594(8) 0.0466(9) 0.1347(5) 0.0335(19) Uani 1 1 d .
H10O H 0.0921 0.0918 0.0948 0.040 Uiso 1 1 calc R
H10P H 0.0030 0.1085 0.1560 0.040 Uiso 1 1 calc R
C101 C 0.5440(9) -0.4797(9) 0.1649(5) 0.0336(19) Uani 1 1 d .
H10Q H 0.5977 -0.5507 0.1491 0.040 Uiso 1 1 calc R
H10R H 0.4970 -0.5156 0.2022 0.040 Uiso 1 1 calc R

loop_
_atom_site_aniso_label
_atom_site_aniso_U_11
_atom_site_aniso_U_22
_atom_site_aniso_U_33
_atom_site_aniso_U_23
_atom_site_aniso_U_13
_atom_site_aniso_U_12
Te1 0.0367(4) 0.0268(4) 0.0224(4) -0.00236(19) -0.0042(2) 0.0065(2)
As1 0.0303(5) 0.0296(6) 0.0430(6) -0.0017(4) 0.0008(4) 0.0012(3)
K1 0.0219(8) 0.0222(8) 0.0186(8) -0.0005(6) -0.0016(6) 0.0003(6)
O15 0.025(3) 0.024(3) 0.016(3) -0.003(2) -0.002(2) 0.002(2)
O14 0.017(2) 0.024(3) 0.030(3) -0.003(2) -0.001(2) 0.000(2)
O13 0.026(3) 0.024(3) 0.028(3) -0.003(2) -0.005(2) 0.002(2)
O12 0.024(3) 0.028(3) 0.016(2) -0.002(2) -0.002(2) -0.001(2)
O16 0.030(3) 0.019(3) 0.027(3) -0.001(2) -0.006(2) 0.002(2)
O11 0.021(3) 0.026(3) 0.029(3) 0.002(2) -0.005(2) 0.000(2)
C112 0.021(4) 0.028(4) 0.040(5) 0.003(4) -0.008(3) -0.003(3)
C111 0.032(4) 0.030(4) 0.023(4) -0.001(3) -0.009(3) -0.008(3)
C110 0.019(4) 0.024(4) 0.024(4) 0.002(3) -0.002(3) -0.002(3)
C109 0.025(4) 0.036(5) 0.028(4) -0.001(3) -0.007(3) 0.008(3)
C108 0.042(5) 0.026(5) 0.037(5) -0.013(3) -0.009(4) 0.005(4)
C107 0.026(4) 0.027(4) 0.015(3) -0.001(3) -0.003(3) -0.007(3)
C106 0.025(4) 0.026(4) 0.028(4) -0.009(3) 0.008(3) -0.004(3)
C105 0.030(4) 0.036(5) 0.028(4) -0.013(4) 0.000(3) -0.002(4)
C104 0.021(4) 0.033(4) 0.034(4) -0.006(4) 0.000(3) 0.009(3)
C103 0.029(4) 0.018(4) 0.036(4) -0.008(3) 0.006(3) 0.001(3)
C102 0.033(4) 0.029(4) 0.035(5) -0.006(4) -0.008(4) 0.014(4)
C101 0.040(5) 0.028(4) 0.031(4) 0.005(3) 0.001(4) 0.010(4)

loop_
_atom_type_symbol
_atom_type_description
_atom_type_scat_dispersion_real
_atom_type_scat_dispersion_imag
_atom_type_scat_source
C C 0.0033 0.0016 'International Tables Vol C Tables 4.2.6.8 and 6.1.1.4'
H H 0.0000 0.0000 'International Tables Vol C Tables 4.2.6.8 and 6.1.1.4'
O O 0.0106 0.0060 'International Tables Vol C Tables 4.2.6.8 and 6.1.1.4'
K K 0.2009 0.2494 'International Tables Vol C Tables 4.2.6.8 and 6.1.1.4'
As As 0.0499 2.0058 'International Tables Vol C Tables 4.2.6.8 and 6.1.1.4'
Te Te -0.5308 1.6751 'International Tables Vol C Tables 4.2.6.8 and 6.1.1.4'

loop_
_geom_angle_atom_site_label_1
_geom_angle_atom_site_label_2
_geom_angle_atom_site_label_3
_geom_angle
_geom_angle_site_symmetry_1
_geom_angle_site_symmetry_3
As1 Te1 As1 72.77(3) 3_655 .
As1 Te1 K1 65.65(4) 3_655 3_655
As1 Te1 K1 66.62(4) . 3_655
As1 Te1 K1 61.31(4) 3_655 .
As1 Te1 K1 59.07(4) . .
K1 Te1 K1 111.69(3) 3_655 .
Te1 As1 Te1 107.23(3) 3_655 .
Te1 As1 K1 71.44(4) 3_655 .
Te1 As1 K1 78.95(4) . .
Te1 As1 K1 78.84(4) 3_655 3_655
Te1 As1 K1 68.99(4) . 3_655
K1 As1 K1 126.79(4) . 3_655
O12 K1 O14 113.64(16) . .
O12 K1 O16 114.86(16) . .
O14 K1 O16 113.24(16) . .
O12 K1 O11 57.66(16) . .
O14 K1 O11 142.63(17) . .
O16 K1 O11 57.48(15) . .
O12 K1 O13 56.59(15) . .
O14 K1 O13 57.46(15) . .
O16 K1 O13 144.18(17) . .
O11 K1 O13 106.79(16) . .
O12 K1 O15 145.71(16) . .
O14 K1 O15 57.30(15) . .
O16 K1 O15 56.57(15) . .
O11 K1 O15 107.36(16) . .
O13 K1 O15 108.69(15) . .
O12 K1 As1 94.73(12) . .
O14 K1 As1 90.82(12) . .
O16 K1 As1 126.71(13) . .
O11 K1 As1 124.60(12) . .
O13 K1 As1 89.04(12) . .
O15 K1 As1 117.16(11) . .
O12 K1 As1 102.24(12) . 3_655
O14 K1 As1 131.31(13) . 3_655
O16 K1 As1 76.86(12) . 3_655
O11 K1 As1 84.33(12) . 3_655
O13 K1 As1 137.14(12) . 3_655
O15 K1 As1 106.83(11) . 3_655
As1 K1 As1 53.21(4) . 3_655
O12 K1 Te1 134.69(12) . 3_655
O14 K1 Te1 87.09(12) . 3_655
O16 K1 Te1 89.58(12) . 3_655
O11 K1 Te1 126.00(12) . 3_655
O13 K1 Te1 121.75(12) . 3_655
O15 K1 Te1 79.56(11) . 3_655
As1 K1 Te1 42.91(3) . 3_655
As1 K1 Te1 44.40(3) 3_655 3_655
O12 K1 Te1 67.79(11) . .
O14 K1 Te1 130.45(12) . .
O16 K1 Te1 109.01(12) . .
O11 K1 Te1 82.72(12) . .
O13 K1 Te1 99.34(12) . .
O15 K1 Te1 145.33(11) . .
As1 K1 Te1 41.98(3) . .
As1 K1 Te1 39.85(3) 3_655 .
Te1 K1 Te1 68.31(3) 3_655 .
C106 O15 C107 113.0(6) . .
C106 O15 K1 103.5(4) . .
C107 O15 K1 103.1(4) . .
C110 O14 C104 111.5(6) . .
C110 O14 K1 121.1(4) . .
C104 O14 K1 121.6(4) . .
C108 O13 C102 111.3(6) . .
C108 O13 K1 104.1(5) . .
C102 O13 K1 106.8(4) . .
C105 O12 C111 112.3(6) . .
C105 O12 K1 123.2(4) . .
C111 O12 K1 121.4(5) . .
C103 O16 C101 112.4(6) . .
C103 O16 K1 121.0(4) . .
C101 O16 K1 118.9(5) . .
C112 O11 C109 111.9(6) . .
C112 O11 K1 107.8(4) . .
C109 O11 K1 111.5(4) . .
O11 C112 C111 108.9(6) . .
O11 C112 H11A 109.9 . .
C111 C112 H11A 109.9 . .
O11 C112 H11B 109.9 . .
C111 C112 H11B 109.9 . .
H11A C112 H11B 108.3 . .
O12 C111 C112 109.3(6) . .
O12 C111 H11C 109.8 . .
C112 C111 H11C 109.8 . .
O12 C111 H11D 109.8 . .
C112 C111 H11D 109.8 . .
H11C C111 H11D 108.3 . .
O14 C110 C107 108.4(6) . .
O14 C110 H11E 110.0 . .
C107 C110 H11E 110.0 . .
O14 C110 H11F 110.0 . .
C107 C110 H11F 110.0 . .
H11E C110 H11F 108.4 . .
O11 C109 C101 108.5(7) . .
O11 C109 H10A 110.0 . .
C101 C109 H10A 110.0 . .
O11 C109 H10B 110.0 . .
C101 C109 H10B 110.0 . .
H10A C109 H10B 108.4 . .
O13 C108 C105 108.4(7) . .
O13 C108 H10C 110.0 . .
C105 C108 H10C 110.0 . .
O13 C108 H10D 110.0 . .
C105 C108 H10D 110.0 . .
H10C C108 H10D 108.4 . .
O15 C107 C110 108.0(6) . .
O15 C107 H10E 110.1 . .
C110 C107 H10E 110.1 . .
O15 C107 H10F 110.1 . .
C110 C107 H10F 110.1 . .
H10E C107 H10F 108.4 . .
O15 C106 C103 108.6(6) . .
O15 C106 H10G 110.0 . .
C103 C106 H10G 110.0 . .
O15 C106 H10H 110.0 . .
C103 C106 H10H 110.0 . .
H10G C106 H10H 108.4 . .
O12 C105 C108 108.2(7) . .
O12 C105 H10I 110.1 . .
C108 C105 H10I 110.1 . .
O12 C105 H10J 110.1 . .
C108 C105 H10J 110.1 . .
H10I C105 H10J 108.4 . .
O14 C104 C102 108.0(7) . .
O14 C104 H10K 110.1 . .
C102 C104 H10K 110.1 . .
O14 C104 H10L 110.1 . .
C102 C104 H10L 110.1 . .
H10K C104 H10L 108.4 . .
O16 C103 C106 108.1(6) . .
O16 C103 H10M 110.1 . .
C106 C103 H10M 110.1 . .
O16 C103 H10N 110.1 . .
C106 C103 H10N 110.1 . .
H10M C103 H10N 108.4 . .
O13 C102 C104 108.9(7) . .
O13 C102 H10O 109.9 . .
C104 C102 H10O 109.9 . .
O13 C102 H10P 109.9 . .
C104 C102 H10P 109.9 . .
H10O C102 H10P 108.3 . .
O16 C101 C109 108.8(7) . .
O16 C101 H10Q 109.9 . .
C109 C101 H10Q 109.9 . .
O16 C101 H10R 109.9 . .
C109 C101 H10R 109.9 . .
H10Q C101 H10R 108.3 . .

loop_
_geom_bond_atom_site_label_1
_geom_bond_atom_site_label_2
_geom_bond_distance
_geom_bond_site_symmetry_2
Te1 As1 2.6900(13) 3_655
Te1 As1 2.8071(14) .
Te1 K1 3.745(2) 3_655
Te1 K1 4.119(2) .
As1 Te1 2.6900(13) 3_655
As1 K1 3.600(2) .
As1 K1 3.683(2) 3_655
K1 O12 2.830(5) .
K1 O14 2.844(5) .
K1 O16 2.902(6) .
K1 O11 2.926(5) .
K1 O13 3.005(6) .
K1 O15 3.041(5) .
K1 As1 3.683(2) 3_655
K1 Te1 3.745(2) 3_655
O15 C106 1.422(9) .
O15 C107 1.425(9) .
O14 C110 1.420(9) .
O14 C104 1.441(9) .
O13 C108 1.417(10) .
O13 C102 1.428(9) .
O12 C105 1.407(10) .
O12 C111 1.417(9) .
O16 C103 1.420(9) .
O16 C101 1.425(10) .
O11 C112 1.418(10) .
O11 C109 1.428(10) .
C112 C111 1.496(13) .
C112 H11A 0.9700 .
C112 H11B 0.9700 .
C111 H11C 0.9700 .
C111 H11D 0.9700 .
C110 C107 1.485(11) .
C110 H11E 0.9700 .
C110 H11F 0.9700 .
C109 C101 1.485(12) .
C109 H10A 0.9700 .
C109 H10B 0.9700 .
C108 C105 1.504(12) .
C108 H10C 0.9700 .
C108 H10D 0.9700 .
C107 H10E 0.9700 .
C107 H10F 0.9700 .
C106 C103 1.493(11) .
C106 H10G 0.9700 .
C106 H10H 0.9700 .
C105 H10I 0.9700 .
C105 H10J 0.9700 .
C104 C102 1.490(12) .
C104 H10K 0.9700 .
C104 H10L 0.9700 .
C103 H10M 0.9700 .
C103 H10N 0.9700 .
C102 H10O 0.9700 .
C102 H10P 0.9700 .
C101 H10Q 0.9700 .
C101 H10R 0.9700 .
